data_1516968
loop_
_publ_author_name
'Li, Lijun'
'Su, Cunxiang'
'Liu, Xiaoqin'
'Tian, Hua'
'Shi, Yian'

_publ_section_title
;
 Catalytic Asymmetric Intermolecular Bromoesterification of
 Unfunctionalized Olefins.
;
_journal_issue 14
_journal_name_full 'Organic letters'
_journal_page_first 3728
_journal_paper_doi 10.1021/ol501542r
_journal_volume 16
_journal_year 2014
_chemical_absolute_configuration ad
_chemical_formula_moiety 'C23 H19 Br O4'
_chemical_formula_sum 'C23 H19 Br O4'
_chemical_formula_weight 439.29
_chemical_name_systematic
;
 ?
;
_space_group_crystal_system triclinic
_space_group_IT_number 1
_space_group_name_Hall 'P 1'
_space_group_name_H-M_alt 'P 1'
_symmetry_space_group_name_Hall 'P 1'
_symmetry_space_group_name_H-M 'P 1'
_atom_sites_solution_hydrogens geom
_audit_creation_date 2013-12-23
_audit_creation_method
;
Olex2 1.2
(compiled 2013.12.10 svn.r2850 for OlexSys, GUI svn.r4736)
;
_cell_angle_alpha 75.661(9)
_cell_angle_beta 88.560(11)
_cell_angle_gamma 73.636(7)
_cell_formula_units_Z 2
_cell_length_a 8.0129(19)
_cell_length_b 8.8764(18)
_cell_length_c 14.284(3)
_cell_measurement_reflns_used 3944
_cell_measurement_temperature 173.1500
_cell_measurement_theta_max 32.8503
_cell_measurement_theta_min 1.4732
_cell_volume 943.3(4)
_computing_cell_refinement 'CrystalClear (Rigaku Inc., 2007)'
_computing_data_collection 'CrystalClear (Rigaku Inc., 2007)'
_computing_data_reduction 'CrystalClear (Rigaku Inc., 2007)'
_computing_molecular_graphics 'Olex2 (Dolomanov et al., 2009)'
_computing_publication_material 'Olex2 (Dolomanov et al., 2009)'
_computing_structure_refinement 'ShelXL (Sheldrick, 2008)'
_computing_structure_solution
;
'ShelXS (Sheldrick, 2008)'
;
_diffrn_ambient_temperature 173.1500
_diffrn_detector_area_resol_mean 28.5714
_diffrn_measured_fraction_theta_full 0.998
_diffrn_measured_fraction_theta_max 0.999
_diffrn_measurement_device
;
Saturn724+ (2x2 bin mode)
;
_diffrn_measurement_device_details
;
AFC10: Fixed Chi 2 circle
;
_diffrn_measurement_device_type 'Saturn724+ CCD'
_diffrn_measurement_method dtprofit.ref
_diffrn_orient_matrix_type d*Trek
_diffrn_orient_matrix_UB_11 -0.0145
_diffrn_orient_matrix_UB_12 0.1247
_diffrn_orient_matrix_UB_13 -0.0344
_diffrn_orient_matrix_UB_21 0.1127
_diffrn_orient_matrix_UB_22 -0.0109
_diffrn_orient_matrix_UB_23 0.0435
_diffrn_orient_matrix_UB_31 0.0062
_diffrn_orient_matrix_UB_32 -0.0151
_diffrn_orient_matrix_UB_33 -0.0705
_diffrn_radiation_detector CCD
_diffrn_radiation_monochromator 'Graphite Monochromator'
_diffrn_radiation_type MoK\a
_diffrn_radiation_wavelength 0.71073
_diffrn_reflns_av_R_equivalents 0.0506
_diffrn_reflns_av_unetI/netI 0.0722
_diffrn_reflns_Laue_measured_fraction_full 0.998
_diffrn_reflns_Laue_measured_fraction_max 0.999
_diffrn_reflns_limit_h_max 10
_diffrn_reflns_limit_h_min -10
_diffrn_reflns_limit_k_max 11
_diffrn_reflns_limit_k_min -11
_diffrn_reflns_limit_l_max 18
_diffrn_reflns_limit_l_min -18
_diffrn_reflns_number 16815
_diffrn_reflns_point_group_measured_fraction_full 0.991
_diffrn_reflns_point_group_measured_fraction_max 0.988
_diffrn_reflns_theta_full 25.242
_diffrn_reflns_theta_max 27.465
_diffrn_reflns_theta_min 2.947
_diffrn_source 'Sealed Tube'
_diffrn_source_current 30.0000
_diffrn_source_power 1.5000
_diffrn_source_voltage 50.0000
_exptl_absorpt_coefficient_mu 2.206
_exptl_absorpt_correction_T_max 1.0000
_exptl_absorpt_correction_T_min 0.5177
_exptl_absorpt_correction_type multi-scan
_exptl_absorpt_process_details 'CrystalClear (Rigaku Inc., 2007)'
_exptl_crystal_colour Colorless
_exptl_crystal_density_diffrn 1.547
_exptl_crystal_description rod
_exptl_crystal_F_000 448
_exptl_crystal_size_max 0.33
_exptl_crystal_size_mid 0.1
_exptl_crystal_size_min 0.09
_refine_diff_density_max 0.709
_refine_diff_density_min -0.411
_refine_diff_density_rms 0.069
_refine_ls_abs_structure_details
;
 Flack x determined using 3092 quotients [(I+)-(I-)]/[(I+)+(I-)]
 (Parsons and Flack (2004), Acta Cryst. A60, s61).
;
_refine_ls_abs_structure_Flack 0.005(8)
_refine_ls_extinction_method none
_refine_ls_goodness_of_fit_ref 1.075
_refine_ls_hydrogen_treatment mixed
_refine_ls_matrix_type full
_refine_ls_number_parameters 507
_refine_ls_number_reflns 8556
_refine_ls_number_restraints 3
_refine_ls_restrained_S_all 1.075
_refine_ls_R_factor_all 0.0563
_refine_ls_R_factor_gt 0.0496
_refine_ls_shift/su_max 0.000
_refine_ls_shift/su_mean 0.000
_refine_ls_structure_factor_coef Fsqd
_refine_ls_weighting_details 'w=1/[\s^2^(Fo^2^)+(0.0351P)^2^] where P=(Fo^2^+2Fc^2^)/3'
_refine_ls_weighting_scheme calc
_refine_ls_wR_factor_gt 0.0966
_refine_ls_wR_factor_ref 0.1017
_reflns_Friedel_coverage 0.978
_reflns_Friedel_fraction_full 0.984
_reflns_Friedel_fraction_max 0.976
_reflns_number_gt 7781
_reflns_number_total 8556
_reflns_threshold_expression 'I > 2\s(I)'
_cod_data_source_file ol501542r_si_002.cif
_cod_data_source_block sa3094
_cod_depositor_comments 'Adding full bibliography for 1516968--1516972.cif.'
_cod_database_code 1516968
_shelxl_version_number 2013-4
_shelx_space_group_comment
;
The symmetry employed for this shelxl refinement is uniquely defined
by the following loop, which should always be used as a source of
symmetry information in preference to the above space-group names.
They are only intended as comments.
;
_diffrn_number_total 4329
_olex2_refinement_description
;
1. Fixed Uiso
 At 1.2 times of:
  All C(H) groups, All C(H,H) groups
 At 1.5 times of:
  All C(H,H,H) groups
2.a Ternary CH refined with riding coordinates:
 C1A(H1A), C2A(H2A), C1(H1), C2(H2)
2.b Secondary CH2 refined with riding coordinates:
 C3A(H3AA,H3AB), C4A(H4AA,H4AB), C3(H3A,H3B), C4(H4A,H4B)
2.c Aromatic/amide H refined with riding coordinates:
 C7A(H7A), C9A(H9A), C10A(H10A), C15A(H15A), C16A(H16A), C17A(H17A),
 C20A(H20A), C21A(H21A), C22A(H22A), C23A(H23A), C7(H7), C9(H9), C10(H10),
 C15(H15), C16(H16), C17(H17), C20(H20), C21(H21), C22(H22), C23(H23)
2.d Idealised Me refined as rotating group:
 C12A(H12A,H12B,H12C), C12(H12D,H12E,H12F)
;

loop_
_space_group_symop_operation_xyz
'x, y, z'

loop_
_atom_site_label
_atom_site_type_symbol
_atom_site_fract_x
_atom_site_fract_y
_atom_site_fract_z
_atom_site_U_iso_or_equiv
_atom_site_adp_type
_atom_site_occupancy
_atom_site_site_symmetry_order
_atom_site_calc_flag
_atom_site_refinement_flags_posn
Br1A Br 0.60234(7) -0.30203(6) 0.45303(4) 0.0411(2) Uani 1 1 d .
O1A O -0.1347(7) 0.3527(7) 0.3581(5) 0.0556(17) Uani 1 1 d .
O2A O -0.0055(6) 0.5277(5) 0.2688(3) 0.0346(10) Uani 1 1 d .
O3A O 0.3433(5) -0.0799(5) 0.6555(3) 0.0300(9) Uani 1 1 d .
O4A O 0.0581(6) -0.0553(6) 0.6327(3) 0.0350(11) Uani 1 1 d .
C1A C 0.3755(8) -0.1026(8) 0.5580(4) 0.0280(14) Uani 1 1 d .
H1A H 0.2936 -0.1546 0.5390 0.034 Uiso 1 1 calc R
C2A C 0.5609(9) -0.2165(9) 0.5693(5) 0.0317(16) Uani 1 1 d .
H2A H 0.5699 -0.3069 0.6264 0.038 Uiso 1 1 calc R
C3A C 0.6936(9) -0.1303(10) 0.5810(6) 0.0400(19) Uani 1 1 d .
H3AA H 0.8093 -0.2050 0.5848 0.048 Uiso 1 1 calc R
H3AB H 0.6767 -0.0976 0.6413 0.048 Uiso 1 1 calc R
C4A C 0.6816(9) 0.0189(10) 0.4980(6) 0.0371(18) Uani 1 1 d .
H4AA H 0.7413 0.0869 0.5188 0.045 Uiso 1 1 calc R
H4AB H 0.7429 -0.0162 0.4442 0.045 Uiso 1 1 calc R
C5A C 0.5031(9) 0.1177(9) 0.4631(5) 0.0310(16) Uani 1 1 d .
C6A C 0.3582(8) 0.0597(7) 0.4876(5) 0.0247(13) Uani 1 1 d .
C7A C 0.1927(7) 0.1527(7) 0.4456(4) 0.0241(12) Uani 1 1 d .
H7A H 0.0973 0.1125 0.4610 0.029 Uiso 1 1 calc R
C8A C 0.1695(7) 0.3037(7) 0.3812(4) 0.0260(12) Uani 1 1 d .
C9A C 0.3140(8) 0.3626(7) 0.3581(4) 0.0300(13) Uani 1 1 d .
H9A H 0.3011 0.4626 0.3145 0.036 Uiso 1 1 calc R
C10A C 0.4740(9) 0.2726(9) 0.4001(5) 0.0352(16) Uani 1 1 d .
H10A H 0.5676 0.3157 0.3863 0.042 Uiso 1 1 calc R
C11A C -0.0059(8) 0.3934(8) 0.3369(5) 0.0299(14) Uani 1 1 d .
C12A C -0.1684(10) 0.6236(10) 0.2193(6) 0.0429(19) Uani 1 1 d .
H12A H -0.1771 0.5968 0.1589 0.064 Uiso 1 1 calc GR
H12B H -0.1751 0.7365 0.2074 0.064 Uiso 1 1 calc GR
H12C H -0.2622 0.6019 0.2585 0.064 Uiso 1 1 calc GR
C13A C 0.1759(7) -0.0518(7) 0.6826(4) 0.0258(12) Uani 1 1 d .
C14A C 0.1608(8) -0.0161(8) 0.7806(5) 0.0249(14) Uani 1 1 d .
C15A C 0.2831(9) 0.0459(8) 0.8103(5) 0.0290(15) Uani 1 1 d .
H15A H 0.3746 0.0595 0.7709 0.035 Uiso 1 1 calc R
C16A C 0.2735(10) 0.0895(9) 0.8992(6) 0.0332(17) Uani 1 1 d .
H16A H 0.3571 0.1315 0.9186 0.040 Uiso 1 1 calc R
C17A C 0.1366(10) 0.0681(9) 0.9569(6) 0.0368(18) Uani 1 1 d .
H17A H 0.1283 0.0971 1.0155 0.044 Uiso 1 1 calc R
C18A C 0.0089(9) 0.0034(8) 0.9293(5) 0.0298(16) Uani 1 1 d .
C19A C 0.0179(8) -0.0390(8) 0.8393(5) 0.0256(14) Uani 1 1 d .
C20A C -0.1138(8) -0.1015(8) 0.8144(5) 0.0298(15) Uani 1 1 d .
H20A H -0.1110 -0.1304 0.7560 0.036 Uiso 1 1 calc R
C21A C -0.2455(9) -0.1203(9) 0.8750(6) 0.0373(18) Uani 1 1 d .
H21A H -0.3312 -0.1608 0.8567 0.045 Uiso 1 1 calc R
C22A C -0.2535(10) -0.0798(10) 0.9637(6) 0.040(2) Uani 1 1 d .
H22A H -0.3431 -0.0941 1.0045 0.049 Uiso 1 1 calc R
C23A C -0.1288(10) -0.0189(9) 0.9899(6) 0.0359(17) Uani 1 1 d .
H23A H -0.1343 0.0085 1.0489 0.043 Uiso 1 1 calc R
Br1 Br 0.34501(6) 0.70664(5) 1.13615(4) 0.03343(17) Uani 1 1 d .
O1 O -0.0233(6) 0.0650(7) 1.2184(4) 0.0532(16) Uani 1 1 d .
O2 O 0.2025(5) -0.1033(5) 1.3142(3) 0.0317(10) Uani 1 1 d .
O3 O 0.2145(5) 0.5060(5) 0.9286(3) 0.0282(9) Uani 1 1 d .
O4 O -0.0586(6) 0.4891(6) 0.9532(3) 0.0340(11) Uani 1 1 d .
C1 C 0.2303(9) 0.5242(8) 1.0267(5) 0.0250(14) Uani 1 1 d .
H1 H 0.1163 0.5785 1.0471 0.030 Uiso 1 1 calc R
C2 C 0.3515(9) 0.6303(9) 1.0186(5) 0.0291(15) Uani 1 1 d .
H2 H 0.3087 0.7250 0.9639 0.035 Uiso 1 1 calc R
C3 C 0.5341(8) 0.5411(8) 0.9995(5) 0.0334(16) Uani 1 1 d .
H3A H 0.6079 0.6125 0.9938 0.040 Uiso 1 1 calc R
H3B H 0.5329 0.5119 0.9384 0.040 Uiso 1 1 calc R
C4 C 0.6102(8) 0.3883(8) 1.0795(5) 0.0330(16) Uani 1 1 d .
H4A H 0.7089 0.3187 1.0555 0.040 Uiso 1 1 calc R
H4B H 0.6529 0.4184 1.1331 0.040 Uiso 1 1 calc R
C5 C 0.4815(8) 0.2936(8) 1.1163(5) 0.0235(14) Uani 1 1 d .
C6 C 0.3035(9) 0.3583(8) 1.0947(5) 0.0245(13) Uani 1 1 d .
C7 C 0.1901(7) 0.2693(7) 1.1370(4) 0.0252(12) Uani 1 1 d .
H7 H 0.0709 0.3127 1.1230 0.030 Uiso 1 1 calc R
C8 C 0.2540(7) 0.1159(7) 1.1999(4) 0.0247(12) Uani 1 1 d .
C9 C 0.4320(8) 0.0525(8) 1.2207(4) 0.0278(13) Uani 1 1 d .
H9 H 0.4754 -0.0497 1.2626 0.033 Uiso 1 1 calc R
C10 C 0.5447(8) 0.1393(8) 1.1800(5) 0.0305(15) Uani 1 1 d .
H10 H 0.6637 0.0956 1.1947 0.037 Uiso 1 1 calc R
C11 C 0.1275(9) 0.0264(9) 1.2425(5) 0.0277(14) Uani 1 1 d .
C12 C 0.0907(11) -0.1947(10) 1.3650(6) 0.0405(19) Uani 1 1 d .
H12D H 0.0193 -0.2147 1.3192 0.061 Uiso 1 1 calc GR
H12E H 0.0179 -0.1342 1.4053 0.061 Uiso 1 1 calc GR
H12F H 0.1605 -0.2962 1.4044 0.061 Uiso 1 1 calc GR
C13 C 0.0610(7) 0.4919(7) 0.8996(4) 0.0249(12) Uani 1 1 d .
C14 C 0.0637(9) 0.4798(8) 0.7972(5) 0.0278(15) Uani 1 1 d .
C15 C 0.1960(9) 0.5166(9) 0.7409(5) 0.0322(15) Uani 1 1 d .
H15 H 0.2783 0.5529 0.7666 0.039 Uiso 1 1 calc R
C16 C 0.2091(11) 0.5002(10) 0.6449(6) 0.0374(18) Uani 1 1 d .
H16 H 0.2978 0.5281 0.6076 0.045 Uiso 1 1 calc R
C17 C 0.0949(10) 0.4451(9) 0.6081(6) 0.0379(18) Uani 1 1 d .
H17 H 0.1073 0.4326 0.5453 0.046 Uiso 1 1 calc R
C18 C -0.0461(10) 0.4042(9) 0.6611(6) 0.0301(16) Uani 1 1 d .
C19 C -0.0645(9) 0.4230(8) 0.7583(5) 0.0258(15) Uani 1 1 d .
C20 C -0.2067(8) 0.3816(8) 0.8098(5) 0.0299(16) Uani 1 1 d .
H20 H -0.2216 0.3919 0.8729 0.036 Uiso 1 1 calc R
C21 C -0.3214(9) 0.3270(8) 0.7675(6) 0.0374(18) Uani 1 1 d .
H21 H -0.4140 0.3019 0.8021 0.045 Uiso 1 1 calc R
C22 C -0.3013(10) 0.3083(9) 0.6723(6) 0.0375(18) Uani 1 1 d .
H22 H -0.3801 0.2709 0.6443 0.045 Uiso 1 1 calc R
C23 C -0.1686(10) 0.3445(9) 0.6227(6) 0.0347(17) Uani 1 1 d .
H23 H -0.1559 0.3299 0.5604 0.042 Uiso 1 1 calc R

loop_
_atom_site_aniso_label
_atom_site_aniso_U_11
_atom_site_aniso_U_22
_atom_site_aniso_U_33
_atom_site_aniso_U_23
_atom_site_aniso_U_13
_atom_site_aniso_U_12
Br1A 0.0489(4) 0.0356(4) 0.0311(4) -0.0121(3) -0.0029(3) 0.0040(3)
O1A 0.029(3) 0.053(4) 0.071(4) 0.013(3) -0.008(3) -0.015(3)
O2A 0.035(2) 0.031(2) 0.033(2) -0.0022(19) -0.0059(19) -0.0056(19)
O3A 0.026(2) 0.043(3) 0.021(2) -0.0109(18) 0.0017(16) -0.0075(19)
O4A 0.034(3) 0.048(3) 0.026(2) -0.011(2) 0.0011(19) -0.015(2)
C1A 0.028(3) 0.034(4) 0.023(3) -0.012(3) 0.003(2) -0.007(3)
C2A 0.037(4) 0.030(4) 0.026(4) -0.009(3) -0.001(3) -0.003(3)
C3A 0.020(3) 0.053(5) 0.044(5) -0.020(4) -0.004(3) 0.002(3)
C4A 0.023(3) 0.045(4) 0.046(5) -0.019(4) 0.007(3) -0.008(3)
C5A 0.031(3) 0.039(4) 0.031(4) -0.019(3) 0.007(3) -0.013(3)
C6A 0.026(3) 0.023(3) 0.025(3) -0.011(3) 0.001(2) -0.003(2)
C7A 0.026(3) 0.030(3) 0.022(3) -0.012(2) 0.006(2) -0.012(2)
C8A 0.023(3) 0.030(3) 0.024(3) -0.010(2) 0.005(2) -0.005(2)
C9A 0.030(3) 0.027(3) 0.031(3) -0.007(3) 0.004(3) -0.006(3)
C10A 0.030(4) 0.037(4) 0.041(4) -0.011(3) 0.006(3) -0.013(3)
C11A 0.030(3) 0.033(3) 0.029(3) -0.010(3) 0.003(3) -0.010(3)
C12A 0.043(4) 0.037(4) 0.038(4) 0.001(3) -0.012(3) 0.000(3)
C13A 0.025(3) 0.025(3) 0.026(3) -0.004(2) -0.001(2) -0.008(2)
C14A 0.027(3) 0.022(3) 0.020(3) -0.004(2) -0.002(2) 0.000(2)
C15A 0.026(3) 0.029(3) 0.030(4) -0.006(3) 0.000(3) -0.005(3)
C16A 0.036(4) 0.024(4) 0.037(4) -0.007(3) -0.009(3) -0.004(3)
C17A 0.049(5) 0.024(4) 0.033(4) -0.006(3) -0.011(3) -0.004(3)
C18A 0.037(4) 0.022(4) 0.021(4) -0.003(3) -0.004(3) 0.005(3)
C19A 0.026(3) 0.020(3) 0.024(3) -0.001(3) 0.002(3) 0.000(3)
C20A 0.031(3) 0.031(4) 0.026(4) -0.006(3) -0.002(3) -0.007(3)
C21A 0.027(3) 0.037(4) 0.041(5) 0.001(3) 0.000(3) -0.007(3)
C22A 0.030(4) 0.040(4) 0.038(4) 0.002(3) 0.011(3) -0.001(3)
C23A 0.040(4) 0.037(4) 0.024(4) -0.005(3) 0.003(3) -0.003(3)
Br1 0.0427(4) 0.0291(3) 0.0296(4) -0.0097(3) 0.0009(3) -0.0099(3)
O1 0.025(3) 0.054(3) 0.070(4) 0.010(3) -0.006(3) -0.016(2)
O2 0.034(2) 0.029(2) 0.033(2) -0.0026(19) 0.0020(18) -0.0144(19)
O3 0.026(2) 0.036(2) 0.022(2) -0.0073(18) 0.0012(16) -0.0079(18)
O4 0.031(2) 0.045(3) 0.027(2) -0.009(2) 0.0053(19) -0.011(2)
C1 0.031(3) 0.025(3) 0.021(3) -0.011(3) 0.004(2) -0.007(3)
C2 0.036(4) 0.029(4) 0.020(3) -0.003(3) 0.002(3) -0.008(3)
C3 0.031(3) 0.031(4) 0.040(4) -0.004(3) 0.005(3) -0.016(3)
C4 0.024(3) 0.031(4) 0.044(4) -0.009(3) 0.004(3) -0.008(3)
C5 0.020(3) 0.023(3) 0.029(3) -0.010(3) 0.005(2) -0.005(2)
C6 0.031(3) 0.022(3) 0.021(3) -0.007(2) 0.001(2) -0.008(3)
C7 0.021(3) 0.030(3) 0.024(3) -0.009(2) -0.003(2) -0.004(2)
C8 0.026(3) 0.027(3) 0.024(3) -0.011(2) 0.002(2) -0.007(2)
C9 0.026(3) 0.032(3) 0.024(3) -0.007(3) -0.001(2) -0.005(3)
C10 0.026(3) 0.030(3) 0.036(4) -0.011(3) 0.001(3) -0.006(3)
C11 0.025(3) 0.031(3) 0.028(3) -0.008(3) 0.007(2) -0.010(3)
C12 0.049(4) 0.040(4) 0.041(5) -0.009(4) 0.010(3) -0.027(4)
C13 0.027(3) 0.018(3) 0.024(3) -0.001(2) -0.004(2) -0.001(2)
C14 0.031(3) 0.026(3) 0.022(3) -0.004(3) 0.002(2) -0.003(3)
C15 0.036(4) 0.031(4) 0.028(4) -0.009(3) 0.005(3) -0.008(3)
C16 0.046(4) 0.043(4) 0.025(4) -0.006(3) 0.005(3) -0.016(4)
C17 0.050(5) 0.035(4) 0.024(4) -0.006(3) 0.003(3) -0.005(4)
C18 0.032(4) 0.022(4) 0.030(4) -0.003(3) -0.002(3) 0.000(3)
C19 0.029(3) 0.017(3) 0.027(4) -0.005(3) -0.002(3) 0.000(3)
C20 0.026(3) 0.026(3) 0.031(4) -0.005(3) -0.003(3) 0.000(3)
C21 0.034(4) 0.031(4) 0.044(5) -0.007(3) -0.010(3) -0.005(3)
C22 0.036(4) 0.030(4) 0.045(5) -0.009(3) -0.010(3) -0.007(3)
C23 0.049(4) 0.026(4) 0.024(4) -0.009(3) -0.008(3) 0.001(3)

loop_
_atom_type_symbol
_atom_type_description
_atom_type_scat_dispersion_real
_atom_type_scat_dispersion_imag
_atom_type_scat_source
C C 0.0033 0.0016 'International Tables Vol C Tables 4.2.6.8 and 6.1.1.4'
H H 0.0000 0.0000 'International Tables Vol C Tables 4.2.6.8 and 6.1.1.4'
Br Br -0.2901 2.4595 'International Tables Vol C Tables 4.2.6.8 and 6.1.1.4'
O O 0.0106 0.0060 'International Tables Vol C Tables 4.2.6.8 and 6.1.1.4'

loop_
_geom_angle_atom_site_label_1
_geom_angle_atom_site_label_2
_geom_angle_atom_site_label_3
_geom_angle
C11A O2A C12A 117.3(6)
C13A O3A C1A 116.9(4)
O3A C1A C2A 102.8(5)
O3A C1A C6A 109.5(5)
C6A C1A C2A 113.2(6)
C1A C2A Br1A 107.5(4)
C3A C2A Br1A 110.6(5)
C3A C2A C1A 111.6(6)
C2A C3A C4A 112.7(6)
C5A C4A C3A 115.1(6)
C6A C5A C4A 122.0(7)
C6A C5A C10A 117.5(7)
C10A C5A C4A 120.4(7)
C5A C6A C1A 121.4(6)
C5A C6A C7A 119.9(6)
C7A C6A C1A 118.7(5)
C8A C7A C6A 121.0(5)
C7A C8A C9A 119.1(5)
C7A C8A C11A 118.6(5)
C9A C8A C11A 122.3(5)
C10A C9A C8A 119.7(6)
C9A C10A C5A 122.8(7)
O1A C11A O2A 123.1(6)
O1A C11A C8A 124.8(6)
O2A C11A C8A 112.2(5)
O3A C13A C14A 110.7(5)
O4A C13A O3A 123.1(5)
O4A C13A C14A 126.2(6)
C15A C14A C13A 118.2(6)
C15A C14A C19A 120.9(6)
C19A C14A C13A 120.8(6)
C14A C15A C16A 121.6(7)
C17A C16A C15A 118.3(7)
C16A C17A C18A 121.8(8)
C17A C18A C19A 119.8(7)
C17A C18A C23A 120.8(7)
C23A C18A C19A 119.4(7)
C18A C19A C14A 117.6(6)
C20A C19A C14A 124.7(6)
C20A C19A C18A 117.7(6)
C21A C20A C19A 121.0(7)
C20A C21A C22A 121.2(7)
C23A C22A C21A 119.3(7)
C22A C23A C18A 121.3(8)
C11 O2 C12 116.7(6)
C13 O3 C1 117.7(5)
O3 C1 C2 104.3(5)
O3 C1 C6 109.1(5)
C6 C1 C2 112.7(6)
C1 C2 Br1 109.3(4)
C3 C2 Br1 111.8(5)
C3 C2 C1 111.2(6)
C2 C3 C4 112.1(6)
C5 C4 C3 113.7(6)
C6 C5 C4 122.4(6)
C6 C5 C10 119.4(6)
C10 C5 C4 118.1(6)
C5 C6 C1 121.0(6)
C5 C6 C7 119.6(6)
C7 C6 C1 119.4(6)
C8 C7 C6 120.6(5)
C7 C8 C11 118.4(5)
C9 C8 C7 119.3(6)
C9 C8 C11 122.4(6)
C10 C9 C8 120.6(6)
C9 C10 C5 120.5(6)
O1 C11 O2 123.2(6)
O1 C11 C8 125.3(7)
O2 C11 C8 111.5(6)
O3 C13 C14 111.2(5)
O4 C13 O3 122.1(5)
O4 C13 C14 126.8(6)
C15 C14 C13 119.0(6)
C15 C14 C19 120.0(7)
C19 C14 C13 121.0(6)
C14 C15 C16 121.3(7)
C17 C16 C15 119.9(7)
C16 C17 C18 122.5(7)
C17 C18 C19 118.6(7)
C23 C18 C17 123.1(7)
C23 C18 C19 118.3(7)
C18 C19 C14 117.6(6)
C20 C19 C14 124.8(6)
C20 C19 C18 117.6(6)
C21 C20 C19 120.9(7)
C20 C21 C22 121.0(7)
C23 C22 C21 119.6(7)
C22 C23 C18 122.7(7)

loop_
_geom_bond_atom_site_label_1
_geom_bond_atom_site_label_2
_geom_bond_distance
Br1A C2A 1.974(7)
O1A C11A 1.195(8)
O2A C11A 1.339(8)
O2A C12A 1.432(8)
O3A C1A 1.462(7)
O3A C13A 1.358(7)
O4A C13A 1.209(7)
C1A C2A 1.529(9)
C1A C6A 1.510(9)
C2A C3A 1.508(10)
C3A C4A 1.525(11)
C4A C5A 1.475(10)
C5A C6A 1.401(9)
C5A C10A 1.404(11)
C6A C7A 1.407(8)
C7A C8A 1.391(8)
C8A C9A 1.399(8)
C8A C11A 1.475(8)
C9A C10A 1.366(9)
C13A C14A 1.505(9)
C14A C15A 1.373(9)
C14A C19A 1.433(9)
C15A C16A 1.411(10)
C16A C17A 1.383(11)
C17A C18A 1.412(10)
C18A C19A 1.420(10)
C18A C23A 1.413(10)
C19A C20A 1.413(9)
C20A C21A 1.367(9)
C21A C22A 1.395(11)
C22A C23A 1.361(11)
Br1 C2 1.954(7)
O1 C11 1.194(8)
O2 C11 1.339(8)
O2 C12 1.440(8)
O3 C1 1.463(7)
O3 C13 1.355(7)
O4 C13 1.214(7)
C1 C2 1.516(9)
C1 C6 1.514(9)
C2 C3 1.509(9)
C3 C4 1.523(9)
C4 C5 1.513(8)
C5 C6 1.390(9)
C5 C10 1.405(9)
C6 C7 1.398(8)
C7 C8 1.396(8)
C8 C9 1.387(8)
C8 C11 1.487(9)
C9 C10 1.376(8)
C13 C14 1.493(8)
C14 C15 1.379(9)
C14 C19 1.440(9)
C15 C16 1.412(10)
C16 C17 1.326(11)
C17 C18 1.426(11)
C18 C19 1.438(10)
C18 C23 1.418(10)
C19 C20 1.426(10)
C20 C21 1.366(10)
C21 C22 1.410(11)
C22 C23 1.333(11)

loop_
_geom_torsion_atom_site_label_1
_geom_torsion_atom_site_label_2
_geom_torsion_atom_site_label_3
_geom_torsion_atom_site_label_4
_geom_torsion
Br1A C2A C3A C4A 63.6(7)
O3A C1A C2A Br1A 166.1(4)
O3A C1A C2A C3A -72.4(7)
O3A C1A C6A C5A 93.3(7)
O3A C1A C6A C7A -87.3(7)
O3A C13A C14A C15A 25.2(8)
O3A C13A C14A C19A -157.7(6)
O4A C13A C14A C15A -154.4(6)
O4A C13A C14A C19A 22.7(10)
C1A O3A C13A O4A 4.8(8)
C1A O3A C13A C14A -174.8(5)
C1A C2A C3A C4A -56.1(8)
C1A C6A C7A C8A 179.3(5)
C2A C1A C6A C5A -20.7(9)
C2A C1A C6A C7A 158.6(5)
C2A C3A C4A C5A 40.2(9)
C3A C4A C5A C6A -14.6(11)
C3A C4A C5A C10A 168.1(7)
C4A C5A C6A C1A 5.1(10)
C4A C5A C6A C7A -174.2(6)
C4A C5A C10A C9A 173.4(7)
C5A C6A C7A C8A -1.4(9)
C6A C1A C2A Br1A -75.8(6)
C6A C1A C2A C3A 45.6(8)
C6A C5A C10A C9A -4.0(11)
C6A C7A C8A C9A 0.3(8)
C6A C7A C8A C11A 178.0(5)
C7A C8A C9A C10A -1.0(9)
C7A C8A C11A O1A 6.7(10)
C7A C8A C11A O2A -173.1(5)
C8A C9A C10A C5A 3.0(10)
C9A C8A C11A O1A -175.6(7)
C9A C8A C11A O2A 4.6(8)
C10A C5A C6A C1A -177.5(6)
C10A C5A C6A C7A 3.1(10)
C11A C8A C9A C10A -178.7(6)
C12A O2A C11A O1A -0.9(10)
C12A O2A C11A C8A 179.0(6)
C13A O3A C1A C2A -150.0(5)
C13A O3A C1A C6A 89.3(6)
C13A C14A C15A C16A 177.1(6)
C13A C14A C19A C18A -177.6(6)
C13A C14A C19A C20A 2.8(10)
C14A C15A C16A C17A 0.1(11)
C14A C19A C20A C21A 179.7(7)
C15A C14A C19A C18A -0.5(10)
C15A C14A C19A C20A 179.9(6)
C15A C16A C17A C18A 0.5(11)
C16A C17A C18A C19A -1.1(11)
C16A C17A C18A C23A 179.3(7)
C17A C18A C19A C14A 1.1(10)
C17A C18A C19A C20A -179.3(6)
C17A C18A C23A C22A 179.4(7)
C18A C19A C20A C21A 0.1(10)
C19A C14A C15A C16A 0.0(10)
C19A C18A C23A C22A -0.2(11)
C19A C20A C21A C22A -0.6(11)
C20A C21A C22A C23A 0.7(12)
C21A C22A C23A C18A -0.2(11)
C23A C18A C19A C14A -179.3(7)
C23A C18A C19A C20A 0.3(10)
Br1 C2 C3 C4 62.8(7)
O3 C1 C2 Br1 167.3(4)
O3 C1 C2 C3 -68.9(7)
O3 C1 C6 C5 93.0(7)
O3 C1 C6 C7 -87.4(7)
O3 C13 C14 C15 -13.0(8)
O3 C13 C14 C19 163.9(5)
O4 C13 C14 C15 167.4(6)
O4 C13 C14 C19 -15.6(10)
C1 O3 C13 O4 -2.3(8)
C1 O3 C13 C14 178.2(5)
C1 C2 C3 C4 -59.7(8)
C1 C6 C7 C8 180.0(5)
C2 C1 C6 C5 -22.3(9)
C2 C1 C6 C7 157.2(6)
C2 C3 C4 C5 40.7(9)
C3 C4 C5 C6 -13.5(10)
C3 C4 C5 C10 171.0(6)
C4 C5 C6 C1 4.4(10)
C4 C5 C6 C7 -175.1(6)
C4 C5 C10 C9 175.7(6)
C5 C6 C7 C8 -0.5(9)
C6 C1 C2 Br1 -74.5(6)
C6 C1 C2 C3 49.4(8)
C6 C5 C10 C9 0.0(10)
C6 C7 C8 C9 0.3(9)
C6 C7 C8 C11 -179.8(6)
C7 C8 C9 C10 0.0(9)
C7 C8 C11 O1 10.0(10)
C7 C8 C11 O2 -168.5(5)
C8 C9 C10 C5 -0.2(10)
C9 C8 C11 O1 -170.1(7)
C9 C8 C11 O2 11.4(8)
C10 C5 C6 C1 179.9(6)
C10 C5 C6 C7 0.3(10)
C11 C8 C9 C10 -179.8(6)
C12 O2 C11 O1 -2.0(10)
C12 O2 C11 C8 176.5(5)
C13 O3 C1 C2 -147.6(5)
C13 O3 C1 C6 91.7(6)
C13 C14 C15 C16 177.2(6)
C13 C14 C19 C18 -175.8(6)
C13 C14 C19 C20 3.1(10)
C14 C15 C16 C17 -1.5(12)
C14 C19 C20 C21 -179.3(6)
C15 C14 C19 C18 1.1(10)
C15 C14 C19 C20 -179.9(7)
C15 C16 C17 C18 1.5(12)
C16 C17 C18 C19 -0.3(12)
C16 C17 C18 C23 -179.7(7)
C17 C18 C19 C14 -1.1(10)
C17 C18 C19 C20 179.9(7)
C17 C18 C23 C22 -179.2(7)
C18 C19 C20 C21 -0.4(10)
C19 C14 C15 C16 0.1(11)
C19 C18 C23 C22 1.3(11)
C19 C20 C21 C22 0.7(10)
C20 C21 C22 C23 -0.1(11)
C21 C22 C23 C18 -1.0(12)
C23 C18 C19 C14 178.4(6)
C23 C18 C19 C20 -0.6(10)
